data_7001857
loop_
_publ_author_name
'Santillan, Guillermo A.'
'Carrano, Carl J.'

_publ_section_title
;
 Self assembly of silver(i) coordination polymers formed through
 hydrogen bonding with a new ditopic heteroscorpionate ligand
;
_journal_issue 33
_journal_name_full 'Dalton Transactions'
_journal_page_first 6599
_journal_page_last 6605
_journal_paper_doi 10.1039/b906047b
_journal_year 2009
_chemical_formula_sum 'C36 H44 Ag N9 O7'
_chemical_formula_weight 822.67
_chemical_name_systematic
;
?
;
_space_group_IT_number 14
_symmetry_cell_setting monoclinic
_symmetry_space_group_name_Hall '-P 2ybc'
_symmetry_space_group_name_H-M 'P 1 21/c 1'
_atom_sites_solution_hydrogens geom
_atom_sites_solution_primary direct
_atom_sites_solution_secondary difmap
_audit_creation_method SHELXL-97
_cell_angle_alpha 90.00
_cell_angle_beta 91.724(2)
_cell_angle_gamma 90.00
_cell_formula_units_Z 4
_cell_length_a 9.5688(4)
_cell_length_b 15.7555(7)
_cell_length_c 24.7812(12)
_cell_measurement_reflns_used 9970
_cell_measurement_temperature 240(2)
_cell_measurement_theta_max 23.15
_cell_measurement_theta_min 2.49
_cell_volume 3734.4(3)
_computing_cell_refinement 'Bruker SMART'
_computing_data_collection 'Bruker SMART'
_computing_data_reduction 'Bruker SAINT'
_computing_molecular_graphics 'Bruker SHELXTL'
_computing_publication_material 'Bruker SHELXTL'
_computing_structure_refinement 'SHELXL-97 (Sheldrick, 1997)'
_computing_structure_solution 'SHELXS-97 (Sheldrick, 1990)'
_diffrn_ambient_temperature 240(2)
_diffrn_measured_fraction_theta_full 0.996
_diffrn_measured_fraction_theta_max 0.996
_diffrn_measurement_device_type 'CCD area detector'
_diffrn_measurement_method 'phi and omega scans'
_diffrn_radiation_monochromator graphite
_diffrn_radiation_source 'fine-focus sealed tube'
_diffrn_radiation_type MoK\a
_diffrn_radiation_wavelength 0.71073
_diffrn_reflns_av_R_equivalents 0.0363
_diffrn_reflns_av_sigmaI/netI 0.0254
_diffrn_reflns_limit_h_max 10
_diffrn_reflns_limit_h_min -10
_diffrn_reflns_limit_k_max 17
_diffrn_reflns_limit_k_min -17
_diffrn_reflns_limit_l_max 27
_diffrn_reflns_limit_l_min -27
_diffrn_reflns_number 33620
_diffrn_reflns_theta_full 23.26
_diffrn_reflns_theta_max 23.26
_diffrn_reflns_theta_min 2.59
_exptl_absorpt_coefficient_mu 0.600
_exptl_absorpt_correction_T_max 0.8404
_exptl_absorpt_correction_T_min 0.8404
_exptl_absorpt_correction_type multi-scan
_exptl_absorpt_process_details SADABS
_exptl_crystal_colour colorless
_exptl_crystal_density_diffrn 1.463
_exptl_crystal_density_meas ?
_exptl_crystal_density_method .
_exptl_crystal_description block
_exptl_crystal_F_000 1704
_exptl_crystal_size_max 0.30
_exptl_crystal_size_mid 0.30
_exptl_crystal_size_min 0.30
_refine_diff_density_max 0.485
_refine_diff_density_min -0.334
_refine_diff_density_rms 0.060
_refine_ls_extinction_method none
_refine_ls_goodness_of_fit_ref 1.027
_refine_ls_hydrogen_treatment constr
_refine_ls_matrix_type full
_refine_ls_number_parameters 478
_refine_ls_number_reflns 5359
_refine_ls_number_restraints 0
_refine_ls_restrained_S_all 1.027
_refine_ls_R_factor_all 0.0504
_refine_ls_R_factor_gt 0.0354
_refine_ls_shift/su_max 0.001
_refine_ls_shift/su_mean 0.000
_refine_ls_structure_factor_coef Fsqd
_refine_ls_weighting_details 'calc w=1/[\s^2^(Fo^2^)+(0.0579P)^2^+3.1741P] where P=(Fo^2^+2Fc^2^)/3'
_refine_ls_weighting_scheme calc
_refine_ls_wR_factor_gt 0.0938
_refine_ls_wR_factor_ref 0.1057
_reflns_number_gt 4257
_reflns_number_total 5359
_reflns_threshold_expression >2sigma(I)
_cod_data_source_file b906047b.txt
_cod_data_source_block gs024
_cod_depositor_comments
;
The following automatic conversions were performed:
'_symmetry_cell_setting' value 'Monoclinic' changed to 'monoclinic'
according to '/home/saulius/struct/CIF-dictionaries/cif_core.dic'
dictionary named 'cif_core.dic' version 2.4.1 from 2010-06-29.

Automatic conversion script
Id: cif_fix_enum 1527 2010-12-29 10:47:43Z saulius 
;
_cod_original_sg_symbol_H-M P2(1)/c
_cod_database_code 7001857

loop_
_symmetry_equiv_pos_as_xyz
'x, y, z'
'-x, y+1/2, -z+1/2'
'-x, -y, -z'
'x, -y-1/2, z-1/2'

loop_
_atom_site_label
_atom_site_type_symbol
_atom_site_fract_x
_atom_site_fract_y
_atom_site_fract_z
_atom_site_U_iso_or_equiv
_atom_site_adp_type
_atom_site_occupancy
_atom_site_symmetry_multiplicity
_atom_site_calc_flag
_atom_site_refinement_flags
_atom_site_disorder_assembly
_atom_site_disorder_group
Ag1 Ag 0.07972(3) 0.754774(17) 0.415080(11) 0.04780(13) Uani 1 1 d . . .
N1 N 0.0551(3) 0.76421(19) 0.31989(12) 0.0466(8) Uani 1 1 d . . .
N2 N 0.1555(3) 0.80432(18) 0.29159(11) 0.0412(7) Uani 1 1 d . . .
N3 N 0.2452(3) 0.85593(18) 0.40518(11) 0.0421(7) Uani 1 1 d . . .
N4 N 0.3069(3) 0.87130(17) 0.35748(11) 0.0413(7) Uani 1 1 d . . .
N5 N -0.0243(3) 0.63857(18) 0.44834(11) 0.0433(7) Uani 1 1 d . . .
N6 N -0.1166(3) 0.63804(17) 0.48942(11) 0.0398(7) Uani 1 1 d . . .
N7 N -0.1101(3) 0.82689(18) 0.45721(10) 0.0401(7) Uani 1 1 d . . .
N8 N -0.1960(3) 0.78208(18) 0.48954(11) 0.0374(6) Uani 1 1 d . . .
O1 O 0.5369(3) 0.49129(17) 0.36842(11) 0.0658(8) Uani 1 1 d . . .
H1A H 0.5021 0.4537 0.3488 0.099 Uiso 1 1 calc R . .
O2 O 0.3466(3) 0.49908(16) 0.28927(10) 0.0606(7) Uani 1 1 d . . .
O3 O 0.0484(2) 0.88207(16) 0.67410(9) 0.0511(6) Uani 1 1 d . . .
O4 O 0.3006(3) 0.82955(18) 0.66154(10) 0.0630(8) Uani 1 1 d . . .
H4A H 0.3790 0.8127 0.6529 0.095 Uiso 1 1 calc R . .
C1 C 0.1899(5) 0.8807(3) 0.20442(15) 0.0646(12) Uani 1 1 d . . .
H1B H 0.1329 0.8947 0.1726 0.097 Uiso 1 1 calc R . .
H1C H 0.2686 0.8462 0.1940 0.097 Uiso 1 1 calc R . .
H1D H 0.2240 0.9325 0.2214 0.097 Uiso 1 1 calc R . .
C2 C 0.1048(4) 0.8329(2) 0.24292(14) 0.0479(9) Uani 1 1 d . . .
C3 C -0.0317(4) 0.8101(3) 0.24033(15) 0.0567(11) Uani 1 1 d . . .
H3A H -0.0957 0.8205 0.2116 0.068 Uiso 1 1 calc R . .
C4 C -0.0593(4) 0.7682(3) 0.28823(16) 0.0526(10) Uani 1 1 d . . .
C5 C -0.1936(4) 0.7320(3) 0.3067(2) 0.0754(14) Uani 1 1 d . . .
H5A H -0.1790 0.7068 0.3422 0.113 Uiso 1 1 calc R . .
H5B H -0.2263 0.6889 0.2814 0.113 Uiso 1 1 calc R . .
H5C H -0.2629 0.7767 0.3087 0.113 Uiso 1 1 calc R . .
C6 C 0.4445(5) 0.9835(3) 0.3116(2) 0.0819(15) Uani 1 1 d . . .
H6A H 0.4423 0.9426 0.2823 0.123 Uiso 1 1 calc R . .
H6B H 0.5408 0.9946 0.3228 0.123 Uiso 1 1 calc R . .
H6C H 0.4005 1.0359 0.2995 0.123 Uiso 1 1 calc R . .
C7 C 0.3680(4) 0.9487(2) 0.35781(17) 0.0496(10) Uani 1 1 d . . .
C8 C 0.3441(4) 0.9831(2) 0.40711(17) 0.0506(10) Uani 1 1 d . . .
H8A H 0.3743 1.0365 0.4196 0.061 Uiso 1 1 calc R . .
C9 C 0.2675(3) 0.9249(2) 0.43506(14) 0.0435(9) Uani 1 1 d . . .
C10 C 0.2119(5) 0.9299(3) 0.49048(16) 0.0642(11) Uani 1 1 d . . .
H10A H 0.1616 0.8781 0.4983 0.096 Uiso 1 1 calc R . .
H10B H 0.1490 0.9780 0.4927 0.096 Uiso 1 1 calc R . .
H10C H 0.2889 0.9369 0.5165 0.096 Uiso 1 1 calc R . .
C11 C 0.2974(3) 0.8092(2) 0.31383(14) 0.0409(8) Uani 1 1 d . . .
H11A H 0.3563 0.8307 0.2846 0.049 Uiso 1 1 calc R . .
C12 C 0.3563(3) 0.7235(2) 0.33027(13) 0.0379(8) Uani 1 1 d . . .
C13 C 0.4578(4) 0.7162(3) 0.37071(15) 0.0501(9) Uani 1 1 d . . .
H13A H 0.4868 0.7647 0.3901 0.060 Uiso 1 1 calc R . .
C14 C 0.5175(4) 0.6385(3) 0.38307(16) 0.0552(10) Uani 1 1 d . . .
H14A H 0.5859 0.6347 0.4110 0.066 Uiso 1 1 calc R . .
C15 C 0.4786(4) 0.5671(2) 0.35528(14) 0.0447(9) Uani 1 1 d . . .
C16 C 0.3772(4) 0.5747(2) 0.31345(13) 0.0422(8) Uani 1 1 d . . .
C17 C 0.3177(4) 0.6518(2) 0.30138(13) 0.0423(8) Uani 1 1 d . . .
H17A H 0.2501 0.6560 0.2732 0.051 Uiso 1 1 calc R . .
C18 C 0.2354(4) 0.4988(3) 0.24992(16) 0.0618(11) Uani 1 1 d . . .
H18A H 0.2233 0.4419 0.2356 0.093 Uiso 1 1 calc R . .
H18B H 0.2574 0.5374 0.2209 0.093 Uiso 1 1 calc R . .
H18C H 0.1498 0.5170 0.2664 0.093 Uiso 1 1 calc R . .
C19 C -0.3027(4) 0.5446(3) 0.52755(18) 0.0675(12) Uani 1 1 d . . .
H19A H -0.3102 0.5908 0.5532 0.101 Uiso 1 1 calc R . .
H19B H -0.2785 0.4927 0.5467 0.101 Uiso 1 1 calc R . .
H19C H -0.3915 0.5373 0.5082 0.101 Uiso 1 1 calc R . .
C20 C -0.1919(4) 0.5649(2) 0.48846(15) 0.0468(9) Uani 1 1 d . . .
C21 C -0.1460(4) 0.5189(2) 0.44610(16) 0.0532(10) Uani 1 1 d . . .
H21A H -0.1787 0.4652 0.4349 0.064 Uiso 1 1 calc R . .
C22 C -0.0419(4) 0.5660(2) 0.42245(14) 0.0485(9) Uani 1 1 d . . .
C23 C 0.0412(5) 0.5452(3) 0.37480(17) 0.0701(12) Uani 1 1 d . . .
H23A H 0.1058 0.5911 0.3680 0.105 Uiso 1 1 calc R . .
H23B H -0.0210 0.5375 0.3435 0.105 Uiso 1 1 calc R . .
H23C H 0.0932 0.4932 0.3816 0.105 Uiso 1 1 calc R . .
C24 C -0.4462(4) 0.7734(3) 0.5155(2) 0.0691(12) Uani 1 1 d . . .
H24A H -0.4113 0.7276 0.5383 0.104 Uiso 1 1 calc R . .
H24B H -0.5173 0.7517 0.4904 0.104 Uiso 1 1 calc R . .
H24C H -0.4862 0.8172 0.5377 0.104 Uiso 1 1 calc R . .
C25 C -0.3295(4) 0.8096(2) 0.48491(14) 0.0446(9) Uani 1 1 d . . .
C26 C -0.3290(4) 0.8741(2) 0.44829(15) 0.0495(9) Uani 1 1 d . . .
H26A H -0.4062 0.9068 0.4365 0.059 Uiso 1 1 calc R . .
C27 C -0.1926(4) 0.8823(2) 0.43185(13) 0.0435(9) Uani 1 1 d . . .
C28 C -0.1320(5) 0.9435(3) 0.39237(15) 0.0625(11) Uani 1 1 d . . .
H28A H -0.0326 0.9328 0.3896 0.094 Uiso 1 1 calc R . .
H28B H -0.1465 1.0011 0.4047 0.094 Uiso 1 1 calc R . .
H28C H -0.1778 0.9359 0.3572 0.094 Uiso 1 1 calc R . .
C29 C -0.1379(3) 0.7128(2) 0.52263(13) 0.0373(8) Uani 1 1 d . . .
H29A H -0.2111 0.6973 0.5483 0.045 Uiso 1 1 calc R . .
C30 C -0.0130(3) 0.74182(19) 0.55666(13) 0.0343(8) Uani 1 1 d . . .
C31 C -0.0391(3) 0.7996(2) 0.59732(13) 0.0373(8) Uani 1 1 d . . .
H31A H -0.1305 0.8201 0.6012 0.045 Uiso 1 1 calc R . .
C32 C 0.0655(3) 0.8278(2) 0.63215(13) 0.0384(8) Uani 1 1 d . . .
C33 C 0.2017(3) 0.7987(2) 0.62589(13) 0.0423(8) Uani 1 1 d . . .
C34 C 0.2276(4) 0.7414(2) 0.58627(15) 0.0462(9) Uani 1 1 d . . .
H34A H 0.3191 0.7210 0.5824 0.055 Uiso 1 1 calc R . .
C35 C 0.1208(3) 0.7123(2) 0.55133(13) 0.0408(8) Uani 1 1 d . . .
H35A H 0.1405 0.6727 0.5243 0.049 Uiso 1 1 calc R . .
C36 C -0.0885(4) 0.9111(3) 0.68337(17) 0.0672(12) Uani 1 1 d . . .
H36A H -0.0868 0.9489 0.7143 0.101 Uiso 1 1 calc R . .
H36B H -0.1485 0.8630 0.6905 0.101 Uiso 1 1 calc R . .
H36C H -0.1243 0.9413 0.6517 0.101 Uiso 1 1 calc R . .
N9 N -0.3991(4) 0.7146(2) 0.65700(14) 0.0552(8) Uani 1 1 d . . .
O7 O -0.2972(3) 0.6769(2) 0.63929(13) 0.0837(10) Uani 1 1 d . . .
O6 O -0.4134(4) 0.7921(3) 0.65203(18) 0.1080(13) Uani 1 1 d . . .
O5 O -0.4924(4) 0.6764(3) 0.6741(2) 0.1266(17) Uani 1 1 d . . .

loop_
_atom_site_aniso_label
_atom_site_aniso_U_11
_atom_site_aniso_U_22
_atom_site_aniso_U_33
_atom_site_aniso_U_23
_atom_site_aniso_U_13
_atom_site_aniso_U_12
Ag1 0.0532(2) 0.0488(2) 0.04202(19) 0.00045(13) 0.01100(13) -0.01010(13)
N1 0.0386(17) 0.065(2) 0.0363(17) -0.0030(14) 0.0003(14) -0.0009(14)
N2 0.0392(17) 0.0494(18) 0.0350(16) 0.0011(14) 0.0029(13) 0.0049(13)
N3 0.0435(17) 0.0417(18) 0.0414(16) -0.0022(14) 0.0068(13) -0.0054(13)
N4 0.0388(16) 0.0372(17) 0.0480(18) 0.0031(14) 0.0057(13) -0.0042(12)
N5 0.0509(18) 0.0407(18) 0.0383(16) -0.0003(14) 0.0024(14) -0.0059(13)
N6 0.0437(17) 0.0394(17) 0.0363(16) 0.0030(13) -0.0003(13) -0.0081(13)
N7 0.0457(17) 0.0437(17) 0.0307(15) 0.0073(13) 0.0000(13) 0.0009(13)
N8 0.0366(16) 0.0415(16) 0.0340(15) 0.0040(13) -0.0020(13) -0.0017(13)
O1 0.0713(18) 0.0530(17) 0.0720(19) -0.0009(14) -0.0145(15) 0.0151(14)
O2 0.083(2) 0.0477(17) 0.0500(16) -0.0087(13) -0.0139(15) 0.0032(14)
O3 0.0470(15) 0.0598(17) 0.0461(15) -0.0127(13) -0.0055(12) 0.0090(12)
O4 0.0404(15) 0.090(2) 0.0578(16) -0.0180(15) -0.0154(13) 0.0060(14)
C1 0.083(3) 0.070(3) 0.040(2) 0.010(2) 0.006(2) 0.014(2)
C2 0.060(3) 0.050(2) 0.034(2) -0.0057(17) 0.0000(18) 0.0171(18)
C3 0.058(3) 0.070(3) 0.041(2) -0.010(2) -0.0099(19) 0.014(2)
C4 0.043(2) 0.065(3) 0.049(2) -0.020(2) -0.0017(19) 0.0035(18)
C5 0.046(3) 0.110(4) 0.070(3) -0.020(3) -0.003(2) -0.009(2)
C6 0.085(3) 0.065(3) 0.097(4) 0.012(3) 0.027(3) -0.027(3)
C7 0.036(2) 0.040(2) 0.072(3) 0.010(2) 0.0001(19) -0.0016(16)
C8 0.045(2) 0.034(2) 0.072(3) -0.0043(19) -0.013(2) -0.0024(16)
C9 0.040(2) 0.039(2) 0.051(2) -0.0091(18) -0.0073(17) 0.0011(16)
C10 0.073(3) 0.061(3) 0.059(3) -0.021(2) 0.002(2) -0.005(2)
C11 0.038(2) 0.046(2) 0.0388(19) -0.0013(16) 0.0073(16) 0.0003(15)
C12 0.0355(19) 0.044(2) 0.0344(19) 0.0004(16) 0.0041(15) -0.0003(15)
C13 0.048(2) 0.051(2) 0.051(2) -0.0073(19) -0.0070(19) -0.0014(18)
C14 0.051(2) 0.058(3) 0.055(2) -0.003(2) -0.0181(19) 0.0058(19)
C15 0.043(2) 0.045(2) 0.046(2) 0.0027(18) -0.0006(17) 0.0059(17)
C16 0.046(2) 0.047(2) 0.0337(19) -0.0042(17) 0.0041(16) -0.0009(17)
C17 0.043(2) 0.052(2) 0.0321(18) -0.0033(17) -0.0033(15) 0.0038(17)
C18 0.065(3) 0.067(3) 0.054(2) -0.017(2) -0.007(2) -0.008(2)
C19 0.068(3) 0.055(3) 0.080(3) 0.013(2) 0.006(2) -0.021(2)
C20 0.046(2) 0.045(2) 0.049(2) 0.0133(19) -0.0103(18) -0.0110(17)
C21 0.065(3) 0.036(2) 0.057(2) -0.0009(19) -0.013(2) -0.0080(18)
C22 0.061(2) 0.040(2) 0.044(2) -0.0010(18) -0.0080(18) -0.0023(18)
C23 0.091(3) 0.059(3) 0.060(3) -0.017(2) 0.008(2) -0.001(2)
C24 0.039(2) 0.079(3) 0.089(3) 0.010(3) 0.005(2) 0.003(2)
C25 0.038(2) 0.048(2) 0.047(2) -0.0060(18) -0.0072(16) 0.0003(16)
C26 0.046(2) 0.047(2) 0.055(2) -0.0031(19) -0.0196(18) 0.0073(17)
C27 0.060(2) 0.036(2) 0.0342(19) -0.0039(16) -0.0082(17) 0.0027(17)
C28 0.092(3) 0.056(3) 0.040(2) 0.0132(19) -0.002(2) 0.010(2)
C29 0.0364(18) 0.041(2) 0.0344(18) 0.0069(16) -0.0001(15) -0.0023(15)
C30 0.0368(19) 0.0359(19) 0.0301(18) 0.0105(14) -0.0004(14) -0.0012(14)
C31 0.0317(18) 0.043(2) 0.0366(19) 0.0051(16) 0.0006(15) 0.0038(15)
C32 0.043(2) 0.041(2) 0.0313(18) 0.0016(16) -0.0028(16) 0.0020(15)
C33 0.036(2) 0.055(2) 0.0349(19) 0.0026(17) -0.0069(16) 0.0037(17)
C34 0.0328(19) 0.062(3) 0.043(2) 0.0051(18) -0.0020(16) 0.0116(16)
C35 0.045(2) 0.041(2) 0.0368(19) 0.0028(16) 0.0009(16) 0.0050(16)
C36 0.055(3) 0.085(3) 0.061(3) -0.018(2) -0.002(2) 0.021(2)
N9 0.046(2) 0.061(2) 0.059(2) 0.0046(18) -0.0023(17) -0.0006(18)
O7 0.073(2) 0.094(2) 0.085(2) 0.0126(19) 0.0206(18) 0.0157(19)
O6 0.138(4) 0.056(2) 0.131(3) -0.002(2) 0.025(3) 0.002(2)
O5 0.061(2) 0.086(3) 0.235(5) 0.011(3) 0.049(3) 0.005(2)

loop_
_atom_type_symbol
_atom_type_description
_atom_type_scat_dispersion_real
_atom_type_scat_dispersion_imag
_atom_type_scat_source
C C 0.0033 0.0016 'International Tables Vol C Tables 4.2.6.8 and 6.1.1.4'
H H 0.0000 0.0000 'International Tables Vol C Tables 4.2.6.8 and 6.1.1.4'
N N 0.0061 0.0033 'International Tables Vol C Tables 4.2.6.8 and 6.1.1.4'
O O 0.0106 0.0060 'International Tables Vol C Tables 4.2.6.8 and 6.1.1.4'
Ag Ag -0.8971 1.1015 'International Tables Vol C Tables 4.2.6.8 and 6.1.1.4'

loop_
_geom_angle_atom_site_label_1
_geom_angle_atom_site_label_2
_geom_angle_atom_site_label_3
_geom_angle
_geom_angle_site_symmetry_1
_geom_angle_site_symmetry_3
_geom_angle_publ_flag
N5 Ag1 N3 158.40(10) . . ?
N5 Ag1 N1 112.56(10) . . ?
N3 Ag1 N1 84.09(10) . . ?
N5 Ag1 N7 82.95(10) . . ?
N3 Ag1 N7 104.71(10) . . ?
N1 Ag1 N7 110.40(9) . . ?
C4 N1 N2 104.8(3) . . ?
C4 N1 Ag1 130.3(3) . . ?
N2 N1 Ag1 119.4(2) . . ?
N1 N2 C2 111.7(3) . . ?
N1 N2 C11 119.7(3) . . ?
C2 N2 C11 128.5(3) . . ?
C9 N3 N4 105.8(3) . . ?
C9 N3 Ag1 128.0(2) . . ?
N4 N3 Ag1 122.9(2) . . ?
C7 N4 N3 110.8(3) . . ?
C7 N4 C11 128.8(3) . . ?
N3 N4 C11 120.4(3) . . ?
C22 N5 N6 106.3(3) . . ?
C22 N5 Ag1 125.3(2) . . ?
N6 N5 Ag1 125.4(2) . . ?
C20 N6 N5 110.2(3) . . ?
C20 N6 C29 127.8(3) . . ?
N5 N6 C29 121.4(3) . . ?
C27 N7 N8 105.0(3) . . ?
C27 N7 Ag1 123.5(2) . . ?
N8 N7 Ag1 119.2(2) . . ?
C25 N8 N7 111.7(3) . . ?
C25 N8 C29 129.0(3) . . ?
N7 N8 C29 119.3(3) . . ?
C16 O2 C18 116.8(3) . . ?
C32 O3 C36 117.4(3) . . ?
C3 C2 N2 105.8(3) . . ?
C3 C2 C1 130.8(4) . . ?
N2 C2 C1 123.4(4) . . ?
C2 C3 C4 107.1(3) . . ?
N1 C4 C3 110.6(3) . . ?
N1 C4 C5 120.1(4) . . ?
C3 C4 C5 129.2(4) . . ?
N4 C7 C8 106.2(3) . . ?
N4 C7 C6 123.5(4) . . ?
C8 C7 C6 130.3(4) . . ?
C7 C8 C9 107.1(3) . . ?
N3 C9 C8 110.1(3) . . ?
N3 C9 C10 120.1(3) . . ?
C8 C9 C10 129.8(3) . . ?
N2 C11 N4 110.7(3) . . ?
N2 C11 C12 113.1(3) . . ?
N4 C11 C12 112.6(3) . . ?
C13 C12 C17 118.6(3) . . ?
C13 C12 C11 121.2(3) . . ?
C17 C12 C11 119.8(3) . . ?
C12 C13 C14 120.8(4) . . ?
C15 C14 C13 120.9(3) . . ?
O1 C15 C14 120.1(3) . . ?
O1 C15 C16 121.6(3) . . ?
C14 C15 C16 118.4(3) . . ?
O2 C16 C17 126.7(3) . . ?
O2 C16 C15 112.7(3) . . ?
C17 C16 C15 120.6(3) . . ?
C16 C17 C12 120.6(3) . . ?
N6 C20 C21 106.4(3) . . ?
N6 C20 C19 123.8(4) . . ?
C21 C20 C19 129.8(3) . . ?
C20 C21 C22 107.1(3) . . ?
N5 C22 C21 110.0(3) . . ?
N5 C22 C23 121.1(3) . . ?
C21 C22 C23 128.9(4) . . ?
N8 C25 C26 105.8(3) . . ?
N8 C25 C24 123.9(3) . . ?
C26 C25 C24 130.2(3) . . ?
C25 C26 C27 106.8(3) . . ?
N7 C27 C26 110.6(3) . . ?
N7 C27 C28 119.8(3) . . ?
C26 C27 C28 129.6(3) . . ?
N6 C29 N8 110.1(3) . . ?
N6 C29 C30 116.0(3) . . ?
N8 C29 C30 111.5(3) . . ?
C35 C30 C31 118.8(3) . . ?
C35 C30 C29 124.6(3) . . ?
C31 C30 C29 116.6(3) . . ?
C32 C31 C30 121.6(3) . . ?
O3 C32 C31 125.5(3) . . ?
O3 C32 C33 115.2(3) . . ?
C31 C32 C33 119.3(3) . . ?
C34 C33 O4 124.4(3) . . ?
C34 C33 C32 119.3(3) . . ?
O4 C33 C32 116.3(3) . . ?
C33 C34 C35 121.2(3) . . ?
C30 C35 C34 119.8(3) . . ?
O5 N9 O6 117.6(4) . . ?
O5 N9 O7 120.2(4) . . ?
O6 N9 O7 121.8(4) . . ?

loop_
_geom_bond_atom_site_label_1
_geom_bond_atom_site_label_2
_geom_bond_distance
_geom_bond_site_symmetry_2
_geom_bond_publ_flag
Ag1 N5 2.252(3) . ?
Ag1 N3 2.265(3) . ?
Ag1 N1 2.368(3) . ?
Ag1 N7 2.407(3) . ?
N1 C4 1.329(5) . ?
N1 N2 1.362(4) . ?
N2 C2 1.363(4) . ?
N2 C11 1.451(4) . ?
N3 C9 1.329(4) . ?
N3 N4 1.359(4) . ?
N4 C7 1.352(4) . ?
N4 C11 1.460(4) . ?
N5 C22 1.319(4) . ?
N5 N6 1.368(4) . ?
N6 C20 1.359(4) . ?
N6 C29 1.454(4) . ?
N7 C27 1.323(4) . ?
N7 N8 1.362(4) . ?
N8 C25 1.350(4) . ?
N8 C29 1.465(4) . ?
O1 C15 1.354(4) . ?
O2 C16 1.361(4) . ?
O2 C18 1.421(5) . ?
O3 C32 1.360(4) . ?
O3 C36 1.413(4) . ?
O4 C33 1.365(4) . ?
C1 C2 1.479(5) . ?
C2 C3 1.354(5) . ?
C3 C4 1.390(6) . ?
C4 C5 1.491(6) . ?
C6 C7 1.482(6) . ?
C7 C8 1.362(5) . ?
C8 C9 1.374(5) . ?
C9 C10 1.489(5) . ?
C11 C12 1.513(5) . ?
C12 C13 1.380(5) . ?
C12 C17 1.382(5) . ?
C13 C14 1.382(5) . ?
C14 C15 1.365(5) . ?
C15 C16 1.403(5) . ?
C16 C17 1.372(5) . ?
C19 C20 1.492(5) . ?
C20 C21 1.359(5) . ?
C21 C22 1.387(5) . ?
C22 C23 1.480(5) . ?
C24 C25 1.482(5) . ?
C25 C26 1.363(5) . ?
C26 C27 1.385(5) . ?
C27 C28 1.501(5) . ?
C29 C30 1.513(5) . ?
C30 C35 1.372(5) . ?
C30 C31 1.386(5) . ?
C31 C32 1.375(5) . ?
C32 C33 1.395(5) . ?
C33 C34 1.362(5) . ?
C34 C35 1.397(5) . ?
N9 O5 1.167(5) . ?
N9 O6 1.235(5) . ?
N9 O7 1.234(4) . ?
